data_4124385
loop_
_publ_author_name
'Lee, Yousoon'
'Anderton, Kevin J.'
'Sloane, Forrest T.'
'Ermert, David M.'
'Abboud, Khalil A.'
'Garc\'ia-Serres, Ricardo'
'Murray, Leslie J.'

_publ_section_title
;
 Reactivity of Hydride Bridges in High-Spin [3M-3(\m-H)] Clusters (M =
 Fe(II), Co(II)).
;
_journal_name_full 'Journal of the American Chemical Society'
_journal_page_first 150817071736007
_journal_paper_doi 10.1021/jacs.5b05204
_journal_year 2015
_chemical_formula_moiety 'C45 H65.92 Fe2.88 N6, 1.5(C7 H8)'
_chemical_formula_sum 'C55.5 H77.92 Fe2.88 N6'
_chemical_formula_weight 990.01
_space_group_IT_number 15
_symmetry_cell_setting monoclinic
_symmetry_space_group_name_Hall '-C 2yc'
_symmetry_space_group_name_H-M 'C 1 2/c 1'
_atom_sites_solution_hydrogens geom
_atom_sites_solution_primary direct
_atom_sites_solution_secondary difmap
_audit_creation_method SHELXL-97
_audit_update_record
;
2014-07-14 # Formatted by publCIF

;
_cell_angle_alpha 90.00
_cell_angle_beta 103.410(2)
_cell_angle_gamma 90.00
_cell_formula_units_Z 8
_cell_length_a 19.8500(3)
_cell_length_b 12.2997(3)
_cell_length_c 42.7542(8)
_cell_measurement_reflns_used 9678
_cell_measurement_temperature 100(2)
_cell_measurement_theta_max 28.0
_cell_measurement_theta_min 2.0
_cell_volume 10153.8(4)
_computing_cell_refinement 'Bruker APEX2'
_computing_data_collection 'Bruker APEX2 (Bruker, 2008)'
_computing_data_reduction 'Bruker SAINT (Bruker, 2008)'
_computing_molecular_graphics 'Bruker SHELXTL'
_computing_publication_material 'Bruker SHELXTL'
_computing_structure_refinement 'Bruker SHELXTL'
_computing_structure_solution 'Bruker SHELXTL (Bruker, 2008)'
_diffrn_ambient_temperature 100(2)
_diffrn_measured_fraction_theta_full 0.970
_diffrn_measured_fraction_theta_max 0.970
_diffrn_measurement_device_type 'Bruker APEX-II DUO'
_diffrn_measurement_method 'phi and omega scans'
_diffrn_radiation_type CuK\a
_diffrn_radiation_wavelength 1.54178
_diffrn_reflns_av_R_equivalents 0.0662
_diffrn_reflns_av_sigmaI/netI 0.0303
_diffrn_reflns_limit_h_max 22
_diffrn_reflns_limit_h_min -22
_diffrn_reflns_limit_k_max 14
_diffrn_reflns_limit_k_min -12
_diffrn_reflns_limit_l_max 50
_diffrn_reflns_limit_l_min -50
_diffrn_reflns_number 59983
_diffrn_reflns_theta_full 66.50
_diffrn_reflns_theta_max 66.50
_diffrn_reflns_theta_min 2.12
_diffrn_source 'I\mS microsource'
_exptl_absorpt_coefficient_mu 6.832
_exptl_absorpt_correction_T_max 0.6767
_exptl_absorpt_correction_T_min 0.2943
_exptl_absorpt_correction_type analytical
_exptl_absorpt_process_details 'based on measured indexed crystal faces, Bruker SHELXTL  v6.14 (Bruker 2008)'
_exptl_crystal_colour brown
_exptl_crystal_density_diffrn 1.295
_exptl_crystal_density_method 'not measured'
_exptl_crystal_description blocks
_exptl_crystal_F_000 4222
_exptl_crystal_size_max 0.24
_exptl_crystal_size_mid 0.06
_exptl_crystal_size_min 0.06
_refine_diff_density_max 0.989
_refine_diff_density_min -0.477
_refine_diff_density_rms 0.056
_refine_ls_extinction_method none
_refine_ls_goodness_of_fit_ref 1.019
_refine_ls_hydrogen_treatment mixed
_refine_ls_matrix_type full
_refine_ls_number_parameters 607
_refine_ls_number_reflns 8675
_refine_ls_number_restraints 0
_refine_ls_restrained_S_all 1.019
_refine_ls_R_factor_all 0.0434
_refine_ls_R_factor_gt 0.0403
_refine_ls_shift/su_max 0.001
_refine_ls_shift/su_mean 0.000
_refine_ls_structure_factor_coef Fsqd
_refine_ls_weighting_details 'calc w=1/[\s^2^(Fo^2^)+(0.0575P)^2^+18.9754P] where P=(Fo^2^+2Fc^2^)/3'
_refine_ls_weighting_scheme calc
_refine_ls_wR_factor_gt 0.1058
_refine_ls_wR_factor_ref 0.1073
_reflns_number_gt 7967
_reflns_number_total 8675
_reflns_threshold_expression >2sigma(I)
_cod_data_source_file ja5b05204_si_006.cif
_cod_data_source_block ylee42
_cod_original_cell_volume 10153.8(3)
_cod_original_sg_symbol_H-M C2/c
_cod_original_formula_sum 'C55.50 H77.92 Fe2.88 N6'
_cod_database_code 4124385

loop_
_symmetry_equiv_pos_as_xyz
'x, y, z'
'-x, y, -z+1/2'
'x+1/2, y+1/2, z'
'-x+1/2, y+1/2, -z+1/2'
'-x, -y, -z'
'x, -y, z-1/2'
'-x+1/2, -y+1/2, -z'
'x+1/2, -y+1/2, z-1/2'

loop_
_atom_site_label
_atom_site_type_symbol
_atom_site_fract_x
_atom_site_fract_y
_atom_site_fract_z
_atom_site_U_iso_or_equiv
_atom_site_adp_type
_atom_site_occupancy
_atom_site_symmetry_multiplicity
_atom_site_calc_flag
_atom_site_refinement_flags
_atom_site_disorder_assembly
_atom_site_disorder_group
Fe1 Fe 0.73877(2) 0.10575(3) 0.141790(9) 0.02190(11) Uani 0.94 1 d P A 1
Fe2 Fe 0.69228(2) 0.36132(3) 0.119013(8) 0.02149(11) Uani 0.94 1 d P B 1
Fe3 Fe 0.85517(2) 0.29277(3) 0.134958(9) 0.02314(11) Uani 0.94 1 d P C 1
Fe4 Fe 0.7509(8) 0.2183(12) 0.1003(4) 0.036(3) Uiso 0.03 1 d P A 2
Fe5 Fe 0.7639(5) 0.2732(8) 0.1628(2) 0.010(2) Uiso 0.03 1 d P A 2
H1 H 0.8229(14) 0.160(2) 0.1431(6) 0.025(7) Uiso 1 1 d . . .
H2 H 0.6758(13) 0.218(2) 0.1285(6) 0.022(6) Uiso 1 1 d . . .
H3 H 0.785(2) 0.386(3) 0.1227(9) 0.059(11) Uiso 0.92 1 d P . .
N1 N 0.72946(10) 0.02487(16) 0.18256(4) 0.0230(4) Uani 1 1 d . . .
N2 N 0.71879(11) -0.03603(16) 0.11579(5) 0.0254(4) Uani 1 1 d . . .
N3 N 0.64655(10) 0.47337(16) 0.14302(4) 0.0229(4) Uani 1 1 d . . .
N4 N 0.63142(11) 0.41115(16) 0.07604(5) 0.0242(4) Uani 1 1 d . . .
N5 N 0.93142(11) 0.35713(16) 0.17061(5) 0.0259(4) Uani 1 1 d . . .
N6 N 0.91688(11) 0.30314(17) 0.10301(5) 0.0268(5) Uani 1 1 d . . .
C1 C 0.73453(13) 0.0898(2) 0.21214(5) 0.0237(5) Uani 1 1 d . A .
H1A H 0.7694 0.0570 0.2300 0.028 Uiso 1 1 calc R . .
H1B H 0.6893 0.0897 0.2182 0.028 Uiso 1 1 calc R . .
C2 C 0.72208(12) -0.0822(2) 0.18557(6) 0.0246(5) Uani 1 1 d . A .
C3 C 0.71497(13) -0.1556(2) 0.16000(6) 0.0275(5) Uani 1 1 d . . .
H3A H 0.7111 -0.2299 0.1654 0.033 Uiso 1 1 calc R A .
C4 C 0.71276(13) -0.1350(2) 0.12754(6) 0.0262(5) Uani 1 1 d . A .
C5 C 0.71401(14) -0.0295(2) 0.08074(6) 0.0276(5) Uani 1 1 d . A .
H5A H 0.6666 -0.0493 0.0688 0.033 Uiso 1 1 calc R . .
H5B H 0.7469 -0.0816 0.0747 0.033 Uiso 1 1 calc R . .
C6 C 0.72270(14) -0.1316(2) 0.21812(6) 0.0298(6) Uani 1 1 d . . .
H6A H 0.6892 -0.0935 0.2278 0.045 Uiso 1 1 calc R A .
H6B H 0.7691 -0.1247 0.2322 0.045 Uiso 1 1 calc R . .
H6C H 0.7101 -0.2087 0.2155 0.045 Uiso 1 1 calc R . .
C7 C 0.70436(15) -0.2332(2) 0.10580(6) 0.0339(6) Uani 1 1 d . . .
H7A H 0.6633 -0.2239 0.0882 0.051 Uiso 1 1 calc R A .
H7B H 0.6988 -0.2984 0.1182 0.051 Uiso 1 1 calc R . .
H7C H 0.7455 -0.2412 0.0970 0.051 Uiso 1 1 calc R . .
C8 C 0.66887(13) 0.4747(2) 0.17849(5) 0.0263(5) Uani 1 1 d . A .
H8A H 0.6285 0.4606 0.1878 0.032 Uiso 1 1 calc R . .
H8B H 0.6875 0.5474 0.1858 0.032 Uiso 1 1 calc R . .
C9 C 0.59687(13) 0.54283(19) 0.13013(6) 0.0241(5) Uani 1 1 d . B .
C10 C 0.56919(13) 0.5517(2) 0.09686(6) 0.0269(5) Uani 1 1 d . . .
H10A H 0.5349 0.6062 0.0905 0.032 Uiso 1 1 calc R B .
C11 C 0.58516(13) 0.4914(2) 0.07187(6) 0.0264(5) Uani 1 1 d . B .
C12 C 0.63892(14) 0.3533(2) 0.04667(6) 0.0282(5) Uani 1 1 d . A .
H12A H 0.6511 0.4059 0.0313 0.034 Uiso 1 1 calc R . .
H12B H 0.5944 0.3186 0.0362 0.034 Uiso 1 1 calc R . .
C13 C 0.56599(14) 0.6183(2) 0.15118(6) 0.0293(6) Uani 1 1 d . . .
H13A H 0.5488 0.5754 0.1670 0.044 Uiso 1 1 calc R B .
H13B H 0.5276 0.6592 0.1378 0.044 Uiso 1 1 calc R . .
H13C H 0.6016 0.6690 0.1623 0.044 Uiso 1 1 calc R . .
C14 C 0.54587(15) 0.5213(2) 0.03833(6) 0.0362(6) Uani 1 1 d . . .
H14A H 0.5787 0.5401 0.0253 0.054 Uiso 1 1 calc R B .
H14B H 0.5159 0.5838 0.0394 0.054 Uiso 1 1 calc R . .
H14C H 0.5175 0.4594 0.0286 0.054 Uiso 1 1 calc R . .
C15 C 0.91886(13) 0.3631(2) 0.20336(6) 0.0282(5) Uani 1 1 d . A .
H15A H 0.9293 0.4374 0.2121 0.034 Uiso 1 1 calc R . .
H15B H 0.9499 0.3117 0.2177 0.034 Uiso 1 1 calc R . .
C16 C 0.99057(13) 0.4002(2) 0.16673(6) 0.0281(5) Uani 1 1 d . C .
C17 C 1.01119(14) 0.3994(2) 0.13755(7) 0.0308(6) Uani 1 1 d . . .
H17A H 1.0538 0.4349 0.1378 0.037 Uiso 1 1 calc R C .
C18 C 0.97763(13) 0.3536(2) 0.10813(6) 0.0285(6) Uani 1 1 d . C .
C19 C 0.89079(13) 0.2550(2) 0.07082(6) 0.0286(5) Uani 1 1 d . A .
H19A H 0.9194 0.1912 0.0682 0.034 Uiso 1 1 calc R . .
H19B H 0.8942 0.3089 0.0541 0.034 Uiso 1 1 calc R . .
C20 C 1.03949(15) 0.4562(2) 0.19453(7) 0.0379(6) Uani 1 1 d . . .
H20A H 1.0521 0.4058 0.2127 0.057 Uiso 1 1 calc R C .
H20B H 1.0167 0.5202 0.2010 0.057 Uiso 1 1 calc R . .
H20C H 1.0814 0.4788 0.1878 0.057 Uiso 1 1 calc R . .
C21 C 1.01514(15) 0.3651(2) 0.08110(7) 0.0354(6) Uani 1 1 d . . .
H21A H 1.0219 0.2930 0.0726 0.053 Uiso 1 1 calc R C .
H21B H 1.0603 0.3996 0.0894 0.053 Uiso 1 1 calc R . .
H21C H 0.9874 0.4101 0.0639 0.053 Uiso 1 1 calc R . .
C22 C 0.75507(13) 0.20481(19) 0.20661(5) 0.0225(5) Uani 1 1 d . . .
C23 C 0.70361(13) 0.2840(2) 0.19627(5) 0.0241(5) Uani 1 1 d . A .
C24 C 0.72354(13) 0.3900(2) 0.19010(5) 0.0245(5) Uani 1 1 d . . .
C25 C 0.79346(13) 0.4154(2) 0.19254(5) 0.0246(5) Uani 1 1 d . A .
C26 C 0.84436(13) 0.3353(2) 0.20261(5) 0.0249(5) Uani 1 1 d . . .
C27 C 0.82540(13) 0.2297(2) 0.20962(5) 0.0234(5) Uani 1 1 d . A .
C28 C 0.62723(13) 0.2554(2) 0.18995(6) 0.0283(5) Uani 1 1 d . . .
H28A H 0.6216 0.1772 0.1844 0.034 Uiso 1 1 calc R A .
H28B H 0.6020 0.2973 0.1711 0.034 Uiso 1 1 calc R . .
C29 C 0.59394(15) 0.2779(2) 0.21835(7) 0.0360(6) Uani 1 1 d . A .
H29A H 0.5444 0.2606 0.2121 0.054 Uiso 1 1 calc R . .
H29B H 0.5999 0.3548 0.2243 0.054 Uiso 1 1 calc R . .
H29C H 0.6162 0.2327 0.2367 0.054 Uiso 1 1 calc R . .
C30 C 0.81395(14) 0.5281(2) 0.18395(6) 0.0282(5) Uani 1 1 d . . .
H30A H 0.7759 0.5593 0.1672 0.034 Uiso 1 1 calc R A .
H30B H 0.8554 0.5227 0.1748 0.034 Uiso 1 1 calc R . .
C31 C 0.82986(16) 0.6048(2) 0.21308(6) 0.0355(6) Uani 1 1 d . A .
H31A H 0.8441 0.6759 0.2065 0.053 Uiso 1 1 calc R . .
H31B H 0.8673 0.5741 0.2298 0.053 Uiso 1 1 calc R . .
H31C H 0.7883 0.6134 0.2216 0.053 Uiso 1 1 calc R . .
C32 C 0.88007(13) 0.1422(2) 0.21973(6) 0.0264(5) Uani 1 1 d . . .
H32A H 0.9187 0.1561 0.2092 0.032 Uiso 1 1 calc R A .
H32B H 0.8597 0.0707 0.2122 0.032 Uiso 1 1 calc R . .
C33 C 0.90850(14) 0.1380(2) 0.25621(6) 0.0320(6) Uani 1 1 d . A .
H33A H 0.9430 0.0797 0.2615 0.048 Uiso 1 1 calc R . .
H33B H 0.8705 0.1237 0.2668 0.048 Uiso 1 1 calc R . .
H33C H 0.9302 0.2077 0.2637 0.048 Uiso 1 1 calc R . .
C34 C 0.73084(13) 0.0847(2) 0.07174(5) 0.0251(5) Uani 1 1 d . . .
C35 C 0.67793(13) 0.1619(2) 0.06261(5) 0.0251(5) Uani 1 1 d . A .
C36 C 0.69458(13) 0.2680(2) 0.05512(5) 0.0248(5) Uani 1 1 d . . .
C37 C 0.76359(14) 0.2979(2) 0.05740(5) 0.0255(5) Uani 1 1 d . A .
C38 C 0.81621(13) 0.2203(2) 0.06682(5) 0.0248(5) Uani 1 1 d . . .
C39 C 0.80039(13) 0.1140(2) 0.07440(5) 0.0253(5) Uani 1 1 d . A .
C40 C 0.60309(14) 0.1314(2) 0.06119(6) 0.0302(6) Uani 1 1 d . . .
H40A H 0.5783 0.1963 0.0665 0.036 Uiso 1 1 calc R A .
H40B H 0.6021 0.0754 0.0777 0.036 Uiso 1 1 calc R . .
C41 C 0.56475(15) 0.0879(3) 0.02828(6) 0.0375(6) Uani 1 1 d . A .
H41A H 0.5169 0.0700 0.0288 0.056 Uiso 1 1 calc R . .
H41B H 0.5881 0.0224 0.0231 0.056 Uiso 1 1 calc R . .
H41C H 0.5647 0.1433 0.0118 0.056 Uiso 1 1 calc R . .
C42 C 0.78159(14) 0.4124(2) 0.04882(6) 0.0295(6) Uani 1 1 d . . .
H42A H 0.8282 0.4320 0.0617 0.035 Uiso 1 1 calc R A .
H42B H 0.7478 0.4644 0.0541 0.035 Uiso 1 1 calc R . .
C43 C 0.78052(16) 0.4208(2) 0.01288(6) 0.0382(7) Uani 1 1 d . A .
H43A H 0.7938 0.4945 0.0080 0.057 Uiso 1 1 calc R . .
H43B H 0.7338 0.4049 0.0002 0.057 Uiso 1 1 calc R . .
H43C H 0.8133 0.3683 0.0075 0.057 Uiso 1 1 calc R . .
C44 C 0.85771(14) 0.0308(2) 0.08488(6) 0.0298(6) Uani 1 1 d . . .
H44A H 0.8433 -0.0232 0.0992 0.036 Uiso 1 1 calc R A .
H44B H 0.8999 0.0678 0.0972 0.036 Uiso 1 1 calc R . .
C45 C 0.87445(16) -0.0281(2) 0.05593(7) 0.0386(7) Uani 1 1 d . A .
H45A H 0.9124 -0.0797 0.0635 0.058 Uiso 1 1 calc R . .
H45B H 0.8883 0.0253 0.0416 0.058 Uiso 1 1 calc R . .
H45C H 0.8333 -0.0674 0.0442 0.058 Uiso 1 1 calc R . .
C1A C 0.91963(14) 0.8217(2) 0.14792(6) 0.0332(6) Uani 1 1 d . . .
C2A C 0.88448(17) 0.7242(2) 0.14153(7) 0.0418(7) Uani 1 1 d . . .
H2AA H 0.8471 0.7094 0.1513 0.050 Uiso 1 1 calc R . .
C3A C 0.90273(19) 0.6473(3) 0.12113(8) 0.0500(8) Uani 1 1 d . . .
H3AA H 0.8783 0.5804 0.1171 0.060 Uiso 1 1 calc R . .
C4A C 0.95691(18) 0.6692(3) 0.10674(7) 0.0455(7) Uani 1 1 d . . .
H4AA H 0.9704 0.6166 0.0931 0.055 Uiso 1 1 calc R . .
C5A C 0.99093(16) 0.7662(3) 0.11211(7) 0.0438(7) Uani 1 1 d . . .
H5AA H 1.0273 0.7818 0.1018 0.053 Uiso 1 1 calc R . .
C6A C 0.97256(15) 0.8421(2) 0.13263(7) 0.0387(7) Uani 1 1 d . . .
H6AA H 0.9967 0.9093 0.1362 0.046 Uiso 1 1 calc R . .
C7A C 0.90158(16) 0.9043(3) 0.17074(7) 0.0413(7) Uani 1 1 d . . .
H7AA H 0.8519 0.9001 0.1700 0.062 Uiso 1 1 calc R . .
H7AB H 0.9129 0.9773 0.1644 0.062 Uiso 1 1 calc R . .
H7AC H 0.9281 0.8890 0.1926 0.062 Uiso 1 1 calc R . .
C1B C 0.7007(4) 0.7634(7) -0.00515(17) 0.074(2) Uiso 0.50 1 d PG D -1
C2B C 0.7315(4) 0.7137(7) 0.02384(16) 0.064(2) Uiso 0.50 1 d PG D -1
H2BA H 0.7038 0.6901 0.0379 0.076 Uiso 0.50 1 calc PR D -1
C3B C 0.8028(4) 0.6986(7) 0.03223(18) 0.069(2) Uiso 0.50 1 d PG D -1
H3BA H 0.8228 0.6708 0.0530 0.082 Uiso 0.50 1 calc PR D -1
C4B C 0.8474(5) 0.7221(10) 0.0117(2) 0.092(3) Uiso 0.50 1 d PG D -1
H4BA H 0.8954 0.7054 0.0170 0.110 Uiso 0.50 1 calc PR D -1
C5B C 0.8148(4) 0.7719(7) -0.01706(18) 0.077(2) Uiso 0.50 1 d PG D -1
H5BA H 0.8413 0.7953 -0.0317 0.092 Uiso 0.50 1 calc PR D -1
C6B C 0.7435(4) 0.7874(7) -0.02438(19) 0.060(2) Uiso 0.50 1 d PG D -1
H6BA H 0.7232 0.8176 -0.0448 0.072 Uiso 0.50 1 calc PR D -1
C7B C 0.6245(7) 0.7712(13) -0.0076(3) 0.119(5) Uiso 0.50 1 d P D -1
H7BD H 0.6006 0.7864 -0.0299 0.179 Uiso 0.50 1 calc PR D -1
H7BA H 0.6153 0.8299 0.0063 0.179 Uiso 0.50 1 calc PR D -1
H7BB H 0.6077 0.7022 -0.0007 0.179 Uiso 0.50 1 calc PR D -1

loop_
_atom_site_aniso_label
_atom_site_aniso_U_11
_atom_site_aniso_U_22
_atom_site_aniso_U_33
_atom_site_aniso_U_23
_atom_site_aniso_U_13
_atom_site_aniso_U_12
Fe1 0.0280(2) 0.0203(2) 0.01804(19) 0.00036(14) 0.00662(16) -0.00277(15)
Fe2 0.0239(2) 0.0244(2) 0.01550(19) 0.00046(14) 0.00314(15) 0.00566(15)
Fe3 0.0193(2) 0.0296(2) 0.0216(2) -0.00330(15) 0.00699(16) -0.00572(16)
N1 0.0256(11) 0.0245(11) 0.0194(9) 0.0015(8) 0.0063(8) -0.0009(8)
N2 0.0296(12) 0.0264(11) 0.021(1) -0.0019(8) 0.0078(8) -0.0040(8)
N3 0.0252(11) 0.0239(10) 0.0201(9) 0.0003(8) 0.0062(8) 0.0005(8)
N4 0.0261(11) 0.0274(11) 0.0191(9) 0.0013(8) 0.0050(8) 0.0009(8)
N5 0.0249(12) 0.0248(11) 0.0282(11) -0.0007(8) 0.0064(9) -0.0026(8)
N6 0.0255(12) 0.0266(11) 0.0299(11) 0.0007(8) 0.0096(9) -0.0009(9)
C1 0.0233(13) 0.0285(13) 0.0194(11) 0.0023(9) 0.0053(9) 0.0009(10)
C2 0.0218(13) 0.0278(13) 0.0245(12) 0.0053(10) 0.0059(10) -0.0001(10)
C3 0.0294(14) 0.0225(12) 0.0308(13) 0.0042(10) 0.0073(11) -0.0025(10)
C4 0.0242(13) 0.0263(13) 0.0282(12) -0.0016(10) 0.0059(10) -0.003(1)
C5 0.0331(15) 0.0302(13) 0.0205(11) -0.0027(10) 0.008(1) -0.0034(11)
C6 0.0366(15) 0.0263(13) 0.0270(13) 0.0058(10) 0.0086(11) -0.0009(11)
C7 0.0430(17) 0.0269(14) 0.0308(13) -0.0016(11) 0.0067(12) -0.0055(12)
C8 0.0338(15) 0.0264(13) 0.0194(11) -0.0006(9) 0.0077(10) 0.0027(10)
C9 0.0252(13) 0.0209(12) 0.0270(12) 0.0016(9) 0.0076(10) -0.0006(9)
C10 0.0263(14) 0.0254(13) 0.0277(12) 0.0042(10) 0.0039(10) 0.0047(10)
C11 0.0256(14) 0.0295(13) 0.0233(12) 0.005(1) 0.0037(10) -0.0005(10)
C12 0.0324(15) 0.0344(14) 0.0168(11) 0.0014(10) 0.0039(10) 0.0016(11)
C13 0.0330(15) 0.0262(13) 0.0287(13) -0.0005(10) 0.0067(11) 0.0053(10)
C14 0.0372(16) 0.0431(16) 0.0261(13) 0.0052(11) 0.0030(11) 0.0107(12)
C15 0.0290(14) 0.0293(13) 0.0241(12) -0.0002(10) 0.0018(10) -0.0048(10)
C16 0.0241(14) 0.0219(13) 0.0367(14) 0.0017(10) 0.0039(11) 0.0005(10)
C17 0.0232(14) 0.0263(13) 0.0444(15) 0.0012(11) 0.0108(12) -0.0032(10)
C18 0.0262(14) 0.0222(13) 0.0404(14) 0.0034(10) 0.0145(11) 0.0012(10)
C19 0.0299(14) 0.0314(14) 0.0276(12) -0.0001(10) 0.0126(11) 0.0004(11)
C20 0.0300(15) 0.0390(16) 0.0436(16) -0.0030(12) 0.0059(12) -0.0091(12)
C21 0.0340(16) 0.0322(15) 0.0455(16) 0.0001(12) 0.0201(13) -0.0043(11)
C22 0.0286(14) 0.0256(12) 0.0143(10) -0.0012(9) 0.0066(9) -0.0003(10)
C23 0.0279(14) 0.0297(13) 0.015(1) 0.0004(9) 0.0057(9) 0.0007(10)
C24 0.0318(15) 0.0276(13) 0.014(1) -0.0024(9) 0.0052(10) 0.0033(10)
C25 0.0330(15) 0.0243(12) 0.0165(11) -0.0026(9) 0.0059(10) -0.0026(10)
C26 0.0295(14) 0.0298(13) 0.0152(11) -0.0028(9) 0.0046(9) -0.0024(10)
C27 0.0257(13) 0.0271(13) 0.0170(11) -0.0020(9) 0.0041(9) 0.0009(10)
C28 0.0274(14) 0.0310(14) 0.0258(12) 0.0057(10) 0.005(1) 0.0023(11)
C29 0.0302(15) 0.0441(16) 0.0364(15) 0.0120(12) 0.0132(12) 0.0077(12)
C30 0.0356(15) 0.0238(13) 0.0245(12) -0.0001(10) 0.0058(11) -0.0014(10)
C31 0.0496(18) 0.0279(14) 0.0287(13) -0.0042(11) 0.0082(12) -0.0058(12)
C32 0.0257(14) 0.0271(13) 0.0261(12) 0.0013(10) 0.0052(10) 0.0009(10)
C33 0.0305(15) 0.0343(14) 0.0284(13) 0.0034(11) 0.0011(11) 0.0033(11)
C34 0.0310(14) 0.0289(13) 0.0156(11) -0.0030(9) 0.0058(10) -0.0027(10)
C35 0.0279(14) 0.0330(14) 0.0152(11) -0.0035(9) 0.0067(9) -0.002(1)
C36 0.0302(14) 0.0308(13) 0.0133(10) -0.0017(9) 0.0049(9) 0.0004(10)
C37 0.0351(15) 0.0269(13) 0.0164(11) -0.0011(9) 0.0101(10) -0.0008(10)
C38 0.0302(14) 0.0288(13) 0.0181(11) -0.0017(9) 0.0112(10) -0.0008(10)
C39 0.0315(14) 0.0285(13) 0.0173(11) -0.0018(9) 0.0087(10) 0.0011(10)
C40 0.0289(15) 0.0370(15) 0.0250(13) -0.0038(10) 0.0066(11) -0.0036(11)
C41 0.0330(16) 0.0474(17) 0.0309(14) -0.0048(12) 0.0046(12) -0.0076(13)
C42 0.0359(15) 0.0295(14) 0.0257(13) 0.001(1) 0.0123(11) -0.0017(11)
C43 0.0563(19) 0.0338(15) 0.0290(14) 0.0050(11) 0.0191(13) 0.0022(13)
C44 0.0297(14) 0.0295(14) 0.0307(13) -0.0004(10) 0.0080(11) 0.0022(11)
C45 0.0389(17) 0.0372(16) 0.0409(15) -0.0050(12) 0.0115(13) 0.0092(12)
C1A 0.0328(15) 0.0339(15) 0.0321(14) 0.0060(11) 0.0061(11) 0.0042(11)
C2A 0.0492(19) 0.0362(16) 0.0446(16) 0.0052(13) 0.0203(14) -0.0052(13)
C3A 0.068(2) 0.0329(17) 0.055(2) -0.0015(14) 0.0260(17) -0.0053(15)
C4A 0.057(2) 0.0405(17) 0.0421(17) -0.0008(13) 0.0173(15) 0.0099(14)
C5A 0.0391(18) 0.0506(19) 0.0457(17) 0.0000(14) 0.0177(14) 0.0038(14)
C6A 0.0289(16) 0.0412(16) 0.0459(16) 0.0020(13) 0.0084(13) 0.0001(12)
C7A 0.0392(17) 0.0438(17) 0.0413(16) -0.0037(13) 0.0105(13) 0.0010(13)

loop_
_atom_type_symbol
_atom_type_description
_atom_type_scat_dispersion_real
_atom_type_scat_dispersion_imag
_atom_type_scat_source
C C 0.0181 0.0091 'International Tables Vol C Tables 4.2.6.8 and 6.1.1.4'
H H 0.0000 0.0000 'International Tables Vol C Tables 4.2.6.8 and 6.1.1.4'
N N 0.0311 0.0180 'International Tables Vol C Tables 4.2.6.8 and 6.1.1.4'
Fe Fe -1.1336 3.1974 'International Tables Vol C Tables 4.2.6.8 and 6.1.1.4'

loop_
_geom_angle_atom_site_label_1
_geom_angle_atom_site_label_2
_geom_angle_atom_site_label_3
_geom_angle
N1 Fe1 N2 90.23(8)
N1 Fe1 H1 114.9(8)
N2 Fe1 H1 113.2(8)
N1 Fe1 H2 115.6(8)
N2 Fe1 H2 115.6(8)
H1 Fe1 H2 107.0(11)
N4 Fe2 N3 90.60(8)
N4 Fe2 H2 112.6(8)
N3 Fe2 H2 114.1(8)
N4 Fe2 H3 113.5(12)
N3 Fe2 H3 113.4(12)
H2 Fe2 H3 111.3(14)
N6 Fe3 N5 91.10(8)
N6 Fe3 H1 118.5(8)
N5 Fe3 H1 116.0(8)
N6 Fe3 H3 108.1(12)
N5 Fe3 H3 111.2(12)
H1 Fe3 H3 110.5(15)
C35 Fe4 C34 40.5(3)
C35 Fe4 C39 72.8(5)
C34 Fe4 C39 39.9(3)
C35 Fe4 C36 39.8(3)
C34 Fe4 C36 72.0(5)
C39 Fe4 C36 84.6(5)
C35 Fe4 C38 84.5(5)
C34 Fe4 C38 70.8(5)
C39 Fe4 C38 38.6(3)
C36 Fe4 C38 69.8(5)
C35 Fe4 C37 71.3(5)
C34 Fe4 C37 84.2(5)
C39 Fe4 C37 70.3(5)
C36 Fe4 C37 38.6(3)
C38 Fe4 C37 38.2(3)
C35 Fe4 Fe5 139.3(7)
C34 Fe4 Fe5 139.1(7)
C39 Fe4 Fe5 136.8(7)
C36 Fe4 Fe5 138.5(7)
C38 Fe4 Fe5 136.2(7)
C37 Fe4 Fe5 136.6(7)
C23 Fe5 C22 39.4(2)
C23 Fe5 C24 39.1(2)
C22 Fe5 C24 70.1(3)
C23 Fe5 C27 70.6(3)
C22 Fe5 C27 38.6(2)
C24 Fe5 C27 82.1(4)
C23 Fe5 C25 70.3(3)
C22 Fe5 C25 82.4(4)
C24 Fe5 C25 38.2(2)
C27 Fe5 C25 68.7(3)
C23 Fe5 C26 82.8(4)
C22 Fe5 C26 69.0(3)
C24 Fe5 C26 68.6(3)
C27 Fe5 C26 37.74(19)
C25 Fe5 C26 37.72(19)
C23 Fe5 Fe4 139.3(6)
C22 Fe5 Fe4 140.5(6)
C24 Fe5 Fe4 138.5(6)
C27 Fe5 Fe4 139.3(6)
C25 Fe5 Fe4 137.1(5)
C26 Fe5 Fe4 137.8(5)
C2 N1 C1 115.93(19)
C2 N1 Fe1 126.43(16)
C1 N1 Fe1 117.58(15)
C4 N2 C5 116.1(2)
C4 N2 Fe1 126.40(16)
C5 N2 Fe1 117.38(15)
C9 N3 C8 115.89(19)
C9 N3 Fe2 126.75(16)
C8 N3 Fe2 117.31(15)
C11 N4 C12 116.4(2)
C11 N4 Fe2 126.01(16)
C12 N4 Fe2 117.60(15)
C16 N5 C15 116.4(2)
C16 N5 Fe3 125.66(17)
C15 N5 Fe3 117.85(15)
C18 N6 C19 116.7(2)
C18 N6 Fe3 125.61(17)
C19 N6 Fe3 117.62(15)
N1 C1 C22 109.87(18)
N1 C1 H1A 109.7
C22 C1 H1A 109.7
N1 C1 H1B 109.7
C22 C1 H1B 109.7
H1A C1 H1B 108.2
N1 C2 C3 123.7(2)
N1 C2 C6 120.4(2)
C3 C2 C6 115.9(2)
C2 C3 C4 129.1(2)
C2 C3 H3A 115.5
C4 C3 H3A 115.5
N2 C4 C3 123.7(2)
N2 C4 C7 120.4(2)
C3 C4 C7 116.0(2)
N2 C5 C34 109.93(19)
N2 C5 H5A 109.7
C34 C5 H5A 109.7
N2 C5 H5B 109.7
C34 C5 H5B 109.7
H5A C5 H5B 108.2
C2 C6 H6A 109.5
C2 C6 H6B 109.5
H6A C6 H6B 109.5
C2 C6 H6C 109.5
H6A C6 H6C 109.5
H6B C6 H6C 109.5
C4 C7 H7A 109.5
C4 C7 H7B 109.5
H7A C7 H7B 109.5
C4 C7 H7C 109.5
H7A C7 H7C 109.5
H7B C7 H7C 109.5
N3 C8 C24 110.63(19)
N3 C8 H8A 109.5
C24 C8 H8A 109.5
N3 C8 H8B 109.5
C24 C8 H8B 109.5
H8A C8 H8B 108.1
N3 C9 C10 123.3(2)
N3 C9 C13 120.8(2)
C10 C9 C13 115.9(2)
C11 C10 C9 129.0(2)
C11 C10 H10A 115.5
C9 C10 H10A 115.5
N4 C11 C10 124.3(2)
N4 C11 C14 119.7(2)
C10 C11 C14 116.0(2)
N4 C12 C36 110.13(19)
N4 C12 H12A 109.6
C36 C12 H12A 109.6
N4 C12 H12B 109.6
C36 C12 H12B 109.6
H12A C12 H12B 108.1
C9 C13 H13A 109.5
C9 C13 H13B 109.5
H13A C13 H13B 109.5
C9 C13 H13C 109.5
H13A C13 H13C 109.5
H13B C13 H13C 109.5
C11 C14 H14A 109.5
C11 C14 H14B 109.5
H14A C14 H14B 109.5
C11 C14 H14C 109.5
H14A C14 H14C 109.5
H14B C14 H14C 109.5
N5 C15 C26 110.34(19)
N5 C15 H15A 109.6
C26 C15 H15A 109.6
N5 C15 H15B 109.6
C26 C15 H15B 109.6
H15A C15 H15B 108.1
N5 C16 C17 123.8(2)
N5 C16 C20 120.4(2)
C17 C16 C20 115.8(2)
C18 C17 C16 128.9(2)
C18 C17 H17A 115.6
C16 C17 H17A 115.6
N6 C18 C17 124.1(2)
N6 C18 C21 120.3(2)
C17 C18 C21 115.6(2)
N6 C19 C38 109.92(19)
N6 C19 H19A 109.7
C38 C19 H19A 109.7
N6 C19 H19B 109.7
C38 C19 H19B 109.7
H19A C19 H19B 108.2
C16 C20 H20A 109.5
C16 C20 H20B 109.5
H20A C20 H20B 109.5
C16 C20 H20C 109.5
H20A C20 H20C 109.5
H20B C20 H20C 109.5
C18 C21 H21A 109.5
C18 C21 H21B 109.5
H21A C21 H21B 109.5
C18 C21 H21C 109.5
H21A C21 H21C 109.5
H21B C21 H21C 109.5
C27 C22 C23 120.7(2)
C27 C22 C1 119.3(2)
C23 C22 C1 119.8(2)
C27 C22 Fe5 73.0(3)
C23 C22 Fe5 69.3(3)
C1 C22 Fe5 126.8(3)
C24 C23 C22 119.1(2)
C24 C23 C28 119.7(2)
C22 C23 C28 121.2(2)
C24 C23 Fe5 72.4(3)
C22 C23 Fe5 71.3(3)
C28 C23 Fe5 125.1(3)
C25 C24 C23 120.6(2)
C25 C24 C8 119.7(2)
C23 C24 C8 119.5(2)
C25 C24 Fe5 72.4(3)
C23 C24 Fe5 68.5(3)
C8 C24 Fe5 128.6(3)
C24 C25 C26 119.7(2)
C24 C25 C30 120.2(2)
C26 C25 C30 120.1(2)
C24 C25 Fe5 69.3(3)
C26 C25 Fe5 72.0(3)
C30 C25 Fe5 130.5(3)
C27 C26 C25 120.3(2)
C27 C26 C15 121.0(2)
C25 C26 C15 118.6(2)
C27 C26 Fe5 70.0(3)
C25 C26 Fe5 70.3(3)
C15 C26 Fe5 129.1(3)
C26 C27 C22 119.5(2)
C26 C27 C32 120.5(2)
C22 C27 C32 120.0(2)
C26 C27 Fe5 72.2(3)
C22 C27 Fe5 68.4(3)
C32 C27 Fe5 130.8(3)
C23 C28 C29 114.4(2)
C23 C28 H28A 108.7
C29 C28 H28A 108.7
C23 C28 H28B 108.7
C29 C28 H28B 108.7
H28A C28 H28B 107.6
C28 C29 H29A 109.5
C28 C29 H29B 109.5
H29A C29 H29B 109.5
C28 C29 H29C 109.5
H29A C29 H29C 109.5
H29B C29 H29C 109.5
C25 C30 C31 112.5(2)
C25 C30 H30A 109.1
C31 C30 H30A 109.1
C25 C30 H30B 109.1
C31 C30 H30B 109.1
H30A C30 H30B 107.8
C30 C31 H31A 109.5
C30 C31 H31B 109.5
H31A C31 H31B 109.5
C30 C31 H31C 109.5
H31A C31 H31C 109.5
H31B C31 H31C 109.5
C27 C32 C33 112.6(2)
C27 C32 H32A 109.1
C33 C32 H32A 109.1
C27 C32 H32B 109.1
C33 C32 H32B 109.1
H32A C32 H32B 107.8
C32 C33 H33A 109.5
C32 C33 H33B 109.5
H33A C33 H33B 109.5
C32 C33 H33C 109.5
H33A C33 H33C 109.5
H33B C33 H33C 109.5
C35 C34 C39 120.5(2)
C35 C34 C5 120.2(2)
C39 C34 C5 119.2(2)
C35 C34 Fe4 69.5(4)
C39 C34 Fe4 72.1(4)
C5 C34 Fe4 128.4(4)
C36 C35 C34 119.5(2)
C36 C35 C40 120.1(2)
C34 C35 C40 120.4(2)
C36 C35 Fe4 72.5(4)
C34 C35 Fe4 70.1(4)
C40 C35 Fe4 128.9(4)
C37 C36 C35 120.5(2)
C37 C36 C12 119.1(2)
C35 C36 C12 120.3(2)
C37 C36 Fe4 73.0(4)
C35 C36 Fe4 67.6(4)
C12 C36 Fe4 129.2(4)
C36 C37 C38 119.6(2)
C36 C37 C42 120.5(2)
C38 C37 C42 119.9(2)
C36 C37 Fe4 68.4(4)
C38 C37 Fe4 70.8(4)
C42 C37 Fe4 135.3(4)
C39 C38 C37 120.6(2)
C39 C38 C19 120.2(2)
C37 C38 C19 119.0(2)
C39 C38 Fe4 68.4(4)
C37 C38 Fe4 71.0(4)
C19 C38 Fe4 131.0(4)
C38 C39 C34 119.3(2)
C38 C39 C44 120.3(2)
C34 C39 C44 120.4(2)
C38 C39 Fe4 73.0(4)
C34 C39 Fe4 68.0(4)
C44 C39 Fe4 132.2(4)
C35 C40 C41 113.3(2)
C35 C40 H40A 108.9
C41 C40 H40A 108.9
C35 C40 H40B 108.9
C41 C40 H40B 108.9
H40A C40 H40B 107.7
C40 C41 H41A 109.5
C40 C41 H41B 109.5
H41A C41 H41B 109.5
C40 C41 H41C 109.5
H41A C41 H41C 109.5
H41B C41 H41C 109.5
C37 C42 C43 110.8(2)
C37 C42 H42A 109.5
C43 C42 H42A 109.5
C37 C42 H42B 109.5
C43 C42 H42B 109.5
H42A C42 H42B 108.1
C42 C43 H43A 109.5
C42 C43 H43B 109.5
H43A C43 H43B 109.5
C42 C43 H43C 109.5
H43A C43 H43C 109.5
H43B C43 H43C 109.5
C39 C44 C45 111.6(2)
C39 C44 H44A 109.3
C45 C44 H44A 109.3
C39 C44 H44B 109.3
C45 C44 H44B 109.3
H44A C44 H44B 108.0
C44 C45 H45A 109.5
C44 C45 H45B 109.5
H45A C45 H45B 109.5
C44 C45 H45C 109.5
H45A C45 H45C 109.5
H45B C45 H45C 109.5
C2A C1A C6A 117.9(3)
C2A C1A C7A 121.8(3)
C6A C1A C7A 120.3(3)
C1A C2A C3A 121.4(3)
C1A C2A H2AA 119.3
C3A C2A H2AA 119.3
C4A C3A C2A 119.3(3)
C4A C3A H3AA 120.4
C2A C3A H3AA 120.4
C5A C4A C3A 120.0(3)
C5A C4A H4AA 120.0
C3A C4A H4AA 120.0
C4A C5A C6A 120.2(3)
C4A C5A H5AA 119.9
C6A C5A H5AA 119.9
C1A C6A C5A 121.1(3)
C1A C6A H6AA 119.4
C5A C6A H6AA 119.4
C1A C7A H7AA 109.5
C1A C7A H7AB 109.5
H7AA C7A H7AB 109.5
C1A C7A H7AC 109.5
H7AA C7A H7AC 109.5
H7AB C7A H7AC 109.5
C2B C1B C6B 115.6(5)
C2B C1B C7B 108.6(7)
C6B C1B C7B 135.8(8)
C3B C2B C1B 120.0
C3B C2B H2BA 120.0
C1B C2B H2BA 120.0
C2B C3B C4B 124.0(5)
C2B C3B H3BA 118.0
C4B C3B H3BA 118.0
C3B C4B C5B 114.2(5)
C3B C4B H4BA 122.9
C5B C4B H4BA 122.9
C6B C5B C4B 120.0
C6B C5B H5BA 120.0
C4B C5B H5BA 120.0
C5B C6B C1B 126.0(6)
C5B C6B H6BA 117.0
C1B C6B H6BA 117.0

loop_
_geom_bond_atom_site_label_1
_geom_bond_atom_site_label_2
_geom_bond_distance
Fe1 N1 2.0523(19)
Fe1 N2 2.057(2)
Fe1 H1 1.78(3)
Fe1 H2 1.86(3)
Fe2 N4 2.045(2)
Fe2 N3 2.052(2)
Fe2 H2 1.86(3)
Fe2 H3 1.84(4)
Fe3 N6 2.039(2)
Fe3 N5 2.042(2)
Fe3 H1 1.82(3)
Fe3 H3 1.78(4)
Fe4 C35 2.023(15)
Fe4 C34 2.031(15)
Fe4 C39 2.085(15)
Fe4 C36 2.087(15)
Fe4 C38 2.144(15)
Fe4 C37 2.146(15)
Fe4 Fe5 2.709(17)
Fe5 C23 2.071(10)
Fe5 C22 2.097(10)
Fe5 C24 2.121(10)
Fe5 C27 2.156(10)
Fe5 C25 2.161(10)
Fe5 C26 2.184(10)
N1 C2 1.335(3)
N1 C1 1.479(3)
N2 C4 1.332(3)
N2 C5 1.482(3)
N3 C9 1.324(3)
N3 C8 1.478(3)
N4 C11 1.331(3)
N4 C12 1.480(3)
N5 C16 1.333(3)
N5 C15 1.480(3)
N6 C18 1.329(3)
N6 C19 1.478(3)
C1 C22 1.506(3)
C1 H1A 0.9900
C1 H1B 0.9900
C2 C3 1.400(4)
C2 C6 1.516(3)
C3 C4 1.401(3)
C3 H3A 0.9500
C4 C7 1.511(3)
C5 C34 1.514(3)
C5 H5A 0.9900
C5 H5B 0.9900
C6 H6A 0.9800
C6 H6B 0.9800
C6 H6C 0.9800
C7 H7A 0.9800
C7 H7B 0.9800
C7 H7C 0.9800
C8 C24 1.504(3)
C8 H8A 0.9900
C8 H8B 0.9900
C9 C10 1.405(3)
C9 C13 1.517(3)
C10 C11 1.396(3)
C10 H10A 0.9500
C11 C14 1.510(3)
C12 C36 1.506(4)
C12 H12A 0.9900
C12 H12B 0.9900
C13 H13A 0.9800
C13 H13B 0.9800
C13 H13C 0.9800
C14 H14A 0.9800
C14 H14B 0.9800
C14 H14C 0.9800
C15 C26 1.511(4)
C15 H15A 0.9900
C15 H15B 0.9900
C16 C17 1.400(4)
C16 C20 1.515(4)
C17 C18 1.398(4)
C17 H17A 0.9500
C18 C21 1.520(3)
C19 C38 1.512(4)
C19 H19A 0.9900
C19 H19B 0.9900
C20 H20A 0.9800
C20 H20B 0.9800
C20 H20C 0.9800
C21 H21A 0.9800
C21 H21B 0.9800
C21 H21C 0.9800
C22 C27 1.406(4)
C22 C23 1.407(3)
C23 C24 1.404(3)
C23 C28 1.519(4)
C24 C25 1.403(4)
C25 C26 1.405(4)
C25 C30 1.515(3)
C26 C27 1.404(3)
C27 C32 1.518(3)
C28 C29 1.536(4)
C28 H28A 0.9900
C28 H28B 0.9900
C29 H29A 0.9800
C29 H29B 0.9800
C29 H29C 0.9800
C30 C31 1.535(3)
C30 H30A 0.9900
C30 H30B 0.9900
C31 H31A 0.9800
C31 H31B 0.9800
C31 H31C 0.9800
C32 C33 1.532(3)
C32 H32A 0.9900
C32 H32B 0.9900
C33 H33A 0.9800
C33 H33B 0.9800
C33 H33C 0.9800
C34 C35 1.402(4)
C34 C39 1.406(4)
C35 C36 1.402(4)
C35 C40 1.520(4)
C36 C37 1.399(4)
C37 C38 1.403(4)
C37 C42 1.519(3)
C38 C39 1.400(3)
C39 C44 1.518(4)
C40 C41 1.533(4)
C40 H40A 0.9900
C40 H40B 0.9900
C41 H41A 0.9800
C41 H41B 0.9800
C41 H41C 0.9800
C42 C43 1.535(3)
C42 H42A 0.9900
C42 H42B 0.9900
C43 H43A 0.9800
C43 H43B 0.9800
C43 H43C 0.9800
C44 C45 1.535(4)
C44 H44A 0.9900
C44 H44B 0.9900
C45 H45A 0.9800
C45 H45B 0.9800
C45 H45C 0.9800
C1A C2A 1.383(4)
C1A C6A 1.383(4)
C1A C7A 1.508(4)
C2A C3A 1.390(4)
C2A H2AA 0.9500
C3A C4A 1.384(5)
C3A H3AA 0.9500
C4A C5A 1.364(5)
C4A H4AA 0.9500
C5A C6A 1.387(4)
C5A H5AA 0.9500
C6A H6AA 0.9500
C7A H7AA 0.9800
C7A H7AB 0.9800
C7A H7AC 0.9800
C1B C2B 1.3900
C1B C6B 1.346(11)
C1B C7B 1.495(16)
C2B C3B 1.3900
C2B H2BA 0.9500
C3B C4B 1.414(13)
C3B H3BA 0.9500
C4B C5B 1.3900
C4B H4BA 0.9500
C5B C6B 1.3900
C5B H5BA 0.9500
C6B H6BA 0.9500
C7B H7BD 0.9800
C7B H7BA 0.9800
C7B H7BB 0.9800
